data_2243386
loop_
_publ_author_name
'\"Ozkaraca, Kadriye'
'Akkurt, Mehmet'
'Shikhaliyev, Namiq Q.'
'Askerova, Ulviyya F.'
'Suleymanova, Gulnar T.'
'Shikhaliyeva, Irada M.'
'Bhattarai, Ajaya'

_publ_section_title
;
 Crystal structure and Hirshfeld surface analysis of
 4-{2,2-dichloro-1-[(<i>E</i>)-(4-fluorophenyl)diazenyl]ethenyl}-<i>N</i>,<i>N</i>-dimethylaniline
;
_journal_coeditor_code VM2232
_journal_issue 6
_journal_name_full 'Acta Crystallographica Section E'
_journal_page_first 811
_journal_page_last 815
_journal_paper_doi 10.1107/S2056989020006106
_journal_volume 76
_journal_year 2020
_chemical_formula_iupac 'C16 H14 Cl2 F N3'
_chemical_formula_moiety 'C16 H14 Cl2 F N3'
_chemical_formula_sum 'C16 H14 Cl2 F N3'
_chemical_formula_weight 338.20
_chemical_name_systematic
4-{2,2-Dichloro-1-[(<i>E</i>)-(4-fluorophenyl)diazenyl]ethenyl}-<i>N</i>,<i>N</i>-dimethylaniline
_space_group_crystal_system orthorhombic
_space_group_IT_number 19
_space_group_name_Hall 'P 2ac 2ab'
_space_group_name_H-M_alt 'P 21 21 21'
_atom_sites_solution_hydrogens geom
_audit_creation_method SHELXL-2018/3
_cell_angle_alpha 90
_cell_angle_beta 90
_cell_angle_gamma 90
_cell_formula_units_Z 4
_cell_length_a 6.0730(3)
_cell_length_b 15.9782(9)
_cell_length_c 16.3860(7)
_cell_measurement_reflns_used 6056
_cell_measurement_temperature 296(2)
_cell_measurement_theta_max 26.38
_cell_measurement_theta_min 2.79
_cell_volume 1590.03(14)
_computing_cell_refinement
;
SAINT (Bruker, 2007)
;
_computing_data_collection
;
APEX3 (Bruker, 2007)
;
_computing_data_reduction
;
SAINT (Bruker, 2007)
;
_computing_molecular_graphics
;
ORTEP-3 for Windows (Farrugia, 2012)
;
_computing_publication_material
;
PLATON (Spek, 2020)
;
_computing_structure_refinement
;
<i>SHELXL2016/6</i> (Sheldrick, 2015b)
;
_computing_structure_solution
;
<i>SHELXT2016/6</i> (Sheldrick, 2015a)
;
_diffrn_ambient_temperature 296(2)
_diffrn_measured_fraction_theta_full 0.987
_diffrn_measured_fraction_theta_max 0.986
_diffrn_measurement_device_type 'Bruker APEXII PHOTON 100 detector'
_diffrn_measurement_method '\f and \w scans'
_diffrn_radiation_type MoK\a
_diffrn_radiation_wavelength 0.71073
_diffrn_reflns_av_R_equivalents 0.0364
_diffrn_reflns_av_unetI/netI 0.0328
_diffrn_reflns_limit_h_max 7
_diffrn_reflns_limit_h_min -7
_diffrn_reflns_limit_k_max 19
_diffrn_reflns_limit_k_min -19
_diffrn_reflns_limit_l_max 20
_diffrn_reflns_limit_l_min -20
_diffrn_reflns_number 12082
_diffrn_reflns_theta_full 25.242
_diffrn_reflns_theta_max 26.376
_diffrn_reflns_theta_min 2.486
_diffrn_standards_decay_% 0
_diffrn_standards_interval_count 0
_diffrn_standards_interval_time 0
_diffrn_standards_number 0
_exptl_absorpt_coefficient_mu 0.417
_exptl_absorpt_correction_T_max 0.944
_exptl_absorpt_correction_T_min 0.887
_exptl_absorpt_correction_type multi-scan
_exptl_absorpt_process_details
;
(SADABS; Bruker, 2003)
;
_exptl_crystal_colour orange
_exptl_crystal_density_diffrn 1.413
_exptl_crystal_description block
_exptl_crystal_F_000 696
_exptl_crystal_size_max 0.270
_exptl_crystal_size_mid 0.240
_exptl_crystal_size_min 0.170
_refine_diff_density_max 0.131
_refine_diff_density_min -0.224
_refine_ls_abs_structure_details
;
Flack <i>x</i> determined using 1002 quotients
[(<i>I</i>^+^)-(<i>I</i>^-^)]/[(<i>I</i>^+^)+(<i>I</i>^-^)]
(Parsons <i>et al.</i>,  2013).
;
_refine_ls_abs_structure_Flack -0.02(2)
_refine_ls_extinction_method none
_refine_ls_goodness_of_fit_ref 1.050
_refine_ls_hydrogen_treatment constr
_refine_ls_matrix_type full
_refine_ls_number_parameters 201
_refine_ls_number_reflns 3215
_refine_ls_number_restraints 0
_refine_ls_restrained_S_all 1.050
_refine_ls_R_factor_all 0.0473
_refine_ls_R_factor_gt 0.0340
_refine_ls_shift/su_max 0.000
_refine_ls_shift/su_mean 0.000
_refine_ls_structure_factor_coef Fsqd
_refine_ls_weighting_details 'w=1/[\s^2^(Fo^2^)+(0.0431P)^2^+0.1514P] where P=(Fo^2^+2Fc^2^)/3'
_refine_ls_weighting_scheme calc
_refine_ls_wR_factor_gt 0.0775
_refine_ls_wR_factor_ref 0.0844
_reflns_number_gt 2696
_reflns_number_total 3215
_reflns_threshold_expression 'I > 2\s(I)'
_cod_data_source_file vm2232sup1.cif
_cod_data_source_block I
_cod_database_code 2243386
_shelx_space_group_comment
;
The symmetry employed for this shelxl refinement is uniquely defined
by the following loop, which should always be used as a source of
symmetry information in preference to the above space-group names.
They are only intended as comments.
;
_shelx_estimated_absorpt_t_min 0.896
_shelx_estimated_absorpt_t_max 0.932

loop_
_space_group_symop_operation_xyz
'x, y, z'
'-x+1/2, -y, z+1/2'
'-x, y+1/2, -z+1/2'
'x+1/2, -y+1/2, -z'

loop_
_atom_site_type_symbol
_atom_site_label
_atom_site_fract_x
_atom_site_fract_y
_atom_site_fract_z
_atom_site_U_iso_or_equiv
_atom_site_adp_type
_atom_site_calc_flag
_atom_site_occupancy
_atom_site_disorder_assembly
_atom_site_disorder_group
C C1 0.4252(4) 0.61833(16) 0.56623(16) 0.0443(6) Uani d 1 . .
C C2 0.5620(5) 0.68715(18) 0.55987(18) 0.0509(7) Uani d 1 . .
H H2A 0.540332 0.725536 0.517976 0.061 Uiso calc 1 . .
C C3 0.7298(5) 0.6994(2) 0.61488(17) 0.0573(8) Uani d 1 . .
H H3A 0.823241 0.745307 0.610610 0.069 Uiso calc 1 . .
C C4 0.7553(5) 0.6416(2) 0.67653(18) 0.0594(8) Uani d 1 . .
C C5 0.6205(6) 0.5739(2) 0.6855(2) 0.0673(9) Uani d 1 . .
H H5A 0.641740 0.536178 0.728082 0.081 Uiso calc 1 . .
C C6 0.4535(5) 0.56267(19) 0.63053(18) 0.0574(8) Uani d 1 . .
H H6A 0.358152 0.517491 0.636245 0.069 Uiso calc 1 . .
C C7 -0.0179(4) 0.53364(16) 0.45205(16) 0.0439(6) Uani d 1 . .
C C8 -0.0207(4) 0.58320(16) 0.37493(15) 0.0421(6) Uani d 1 . .
C C9 -0.1979(4) 0.63333(18) 0.35356(16) 0.0465(6) Uani d 1 . .
H H9A -0.319781 0.635689 0.387856 0.056 Uiso calc 1 . .
C C10 -0.1976(4) 0.67976(18) 0.28261(16) 0.0470(7) Uani d 1 . .
H H10A -0.319254 0.712725 0.270104 0.056 Uiso calc 1 . .
C C11 -0.0185(4) 0.67833(17) 0.22914(15) 0.0419(6) Uani d 1 . .
C C12 0.1597(5) 0.62650(17) 0.25034(16) 0.0463(6) Uani d 1 . .
H H12A 0.280540 0.622891 0.215669 0.056 Uiso calc 1 . .
C C13 0.1577(5) 0.58098(17) 0.32175(17) 0.0473(6) Uani d 1 . .
H H13A 0.278742 0.547916 0.334730 0.057 Uiso calc 1 . .
C C14 -0.1613(5) 0.47174(16) 0.46824(16) 0.0469(6) Uani d 1 . .
C C15 -0.1744(6) 0.7909(2) 0.14541(19) 0.0624(8) Uani d 1 . .
H H15A -0.174793 0.828007 0.191458 0.094 Uiso calc 1 . .
H H15B -0.318008 0.766689 0.138916 0.094 Uiso calc 1 . .
H H15C -0.136230 0.821563 0.097069 0.094 Uiso calc 1 . .
C C16 0.1532(6) 0.7139(2) 0.09817(19) 0.0666(8) Uani d 1 . .
H H16A 0.162051 0.655738 0.083877 0.100 Uiso calc 1 . .
H H16B 0.292048 0.732038 0.119880 0.100 Uiso calc 1 . .
H H16C 0.118356 0.746158 0.050458 0.100 Uiso calc 1 . .
Cl Cl1 -0.16032(15) 0.41361(5) 0.55620(5) 0.0677(3) Uani d 1 . .
Cl Cl2 -0.36345(14) 0.44180(5) 0.40139(5) 0.0680(3) Uani d 1 . .
F F1 0.9220(4) 0.65309(16) 0.73030(13) 0.0957(8) Uani d 1 . .
N N1 0.2619(4) 0.60931(14) 0.50431(14) 0.0477(5) Uani d 1 . .
N N2 0.1433(4) 0.54576(14) 0.51363(13) 0.0469(5) Uani d 1 . .
N N3 -0.0159(4) 0.72557(16) 0.15854(14) 0.0554(6) Uani d 1 . .

loop_
_atom_site_aniso_label
_atom_site_aniso_U_11
_atom_site_aniso_U_22
_atom_site_aniso_U_33
_atom_site_aniso_U_12
_atom_site_aniso_U_13
_atom_site_aniso_U_23
C1 0.0531(15) 0.0378(14) 0.0420(13) 0.0006(11) -0.0011(12) -0.0018(11)
C2 0.0671(18) 0.0421(15) 0.0436(14) -0.0075(13) 0.0032(14) 0.0000(12)
C3 0.0676(19) 0.0562(17) 0.0480(16) -0.0201(15) 0.0029(15) -0.0036(14)
C4 0.0617(18) 0.070(2) 0.0468(15) -0.0164(16) -0.0090(15) 0.0004(15)
C5 0.079(2) 0.065(2) 0.0583(18) -0.0209(17) -0.0234(17) 0.0185(15)
C6 0.0655(18) 0.0480(17) 0.0588(17) -0.0192(15) -0.0148(15) 0.0152(14)
C7 0.0430(13) 0.0427(14) 0.0461(14) 0.0082(11) -0.0043(12) -0.0006(11)
C8 0.0433(13) 0.0398(14) 0.0433(13) 0.0034(11) -0.0052(12) -0.0006(11)
C9 0.0409(14) 0.0550(16) 0.0436(14) 0.0078(12) 0.0017(12) -0.0020(12)
C10 0.0421(14) 0.0513(15) 0.0474(15) 0.0121(12) -0.0034(13) 0.0028(12)
C11 0.0416(14) 0.0435(15) 0.0406(14) 0.0010(11) -0.0047(12) -0.0043(11)
C12 0.0384(13) 0.0517(15) 0.0486(14) 0.0059(12) 0.0035(13) -0.0033(12)
C13 0.0392(13) 0.0478(14) 0.0547(15) 0.0077(12) -0.0061(13) -0.0012(12)
C14 0.0453(14) 0.0438(14) 0.0515(14) 0.0037(12) -0.0048(13) -0.0001(11)
C15 0.0624(19) 0.0655(19) 0.0591(18) 0.0090(16) -0.0018(17) 0.0153(15)
C16 0.0647(19) 0.075(2) 0.0595(18) 0.0020(18) 0.0144(18) 0.0095(16)
Cl1 0.0720(5) 0.0627(5) 0.0683(5) -0.0060(4) 0.0004(5) 0.0197(4)
Cl2 0.0576(4) 0.0620(5) 0.0845(5) -0.0089(4) -0.0209(4) 0.0044(4)
F1 0.0914(16) 0.1181(18) 0.0777(13) -0.0488(14) -0.0399(12) 0.0172(13)
N1 0.0566(14) 0.0415(12) 0.0450(12) -0.0009(11) -0.0058(11) 0.0018(10)
N2 0.0506(12) 0.0449(12) 0.0454(11) -0.0031(11) -0.0081(11) 0.0016(10)
N3 0.0568(15) 0.0634(16) 0.0461(12) 0.0129(12) 0.0076(12) 0.0089(11)

loop_
_atom_type_symbol
_atom_type_description
_atom_type_scat_dispersion_real
_atom_type_scat_dispersion_imag
_atom_type_scat_source
C C 0.0033 0.0016 'International Tables Vol C Tables 4.2.6.8 and 6.1.1.4'
H H 0.0000 0.0000 'International Tables Vol C Tables 4.2.6.8 and 6.1.1.4'
Cl Cl 0.1484 0.1585 'International Tables Vol C Tables 4.2.6.8 and 6.1.1.4'
F F 0.0171 0.0103 'International Tables Vol C Tables 4.2.6.8 and 6.1.1.4'
N N 0.0061 0.0033 'International Tables Vol C Tables 4.2.6.8 and 6.1.1.4'

loop_
_geom_angle_atom_site_label_1
_geom_angle_atom_site_label_2
_geom_angle_atom_site_label_3
_geom_angle_site_symmetry_1
_geom_angle_site_symmetry_3
_geom_angle
_geom_angle_publ_flag
C2 C1 C6 . . 119.5(3) ?
C2 C1 N1 . . 116.4(2) ?
C6 C1 N1 . . 124.1(2) ?
C3 C2 C1 . . 120.6(3) ?
C3 C2 H2A . . 119.7 ?
C1 C2 H2A . . 119.7 ?
C2 C3 C4 . . 118.0(3) ?
C2 C3 H3A . . 121.0 ?
C4 C3 H3A . . 121.0 ?
F1 C4 C5 . . 119.0(3) ?
F1 C4 C3 . . 118.1(3) ?
C5 C4 C3 . . 122.9(3) ?
C4 C5 C6 . . 118.5(3) ?
C4 C5 H5A . . 120.8 ?
C6 C5 H5A . . 120.8 ?
C5 C6 C1 . . 120.5(3) ?
C5 C6 H6A . . 119.8 ?
C1 C6 H6A . . 119.8 ?
C14 C7 N2 . . 114.0(2) ?
C14 C7 C8 . . 123.4(2) ?
N2 C7 C8 . . 122.5(2) ?
C9 C8 C13 . . 117.5(2) ?
C9 C8 C7 . . 122.0(2) ?
C13 C8 C7 . . 120.6(2) ?
C10 C9 C8 . . 121.5(3) ?
C10 C9 H9A . . 119.2 ?
C8 C9 H9A . . 119.2 ?
C9 C10 C11 . . 121.4(2) ?
C9 C10 H10A . . 119.3 ?
C11 C10 H10A . . 119.3 ?
N3 C11 C10 . . 121.7(2) ?
N3 C11 C12 . . 121.3(2) ?
C10 C11 C12 . . 117.0(2) ?
C13 C12 C11 . . 120.9(3) ?
C13 C12 H12A . . 119.5 ?
C11 C12 H12A . . 119.5 ?
C12 C13 C8 . . 121.7(2) ?
C12 C13 H13A . . 119.1 ?
C8 C13 H13A . . 119.1 ?
C7 C14 Cl2 . . 122.9(2) ?
C7 C14 Cl1 . . 124.2(2) ?
Cl2 C14 Cl1 . . 112.87(16) ?
N3 C15 H15A . . 109.5 ?
N3 C15 H15B . . 109.5 ?
H15A C15 H15B . . 109.5 ?
N3 C15 H15C . . 109.5 ?
H15A C15 H15C . . 109.5 ?
H15B C15 H15C . . 109.5 ?
N3 C16 H16A . . 109.5 ?
N3 C16 H16B . . 109.5 ?
H16A C16 H16B . . 109.5 ?
N3 C16 H16C . . 109.5 ?
H16A C16 H16C . . 109.5 ?
H16B C16 H16C . . 109.5 ?
N2 N1 C1 . . 113.2(2) ?
N1 N2 C7 . . 114.8(2) ?
C11 N3 C15 . . 121.0(2) ?
C11 N3 C16 . . 120.9(2) ?
C15 N3 C16 . . 118.0(2) ?

loop_
_geom_bond_atom_site_label_1
_geom_bond_atom_site_label_2
_geom_bond_site_symmetry_2
_geom_bond_distance
_geom_bond_publ_flag
C1 C2 . 1.382(4) ?
C1 C6 . 1.389(4) ?
C1 N1 . 1.426(3) ?
C2 C3 . 1.374(4) ?
C2 H2A . 0.9300 ?
C3 C4 . 1.377(4) ?
C3 H3A . 0.9300 ?
C4 F1 . 1.354(3) ?
C4 C5 . 1.365(4) ?
C5 C6 . 1.369(4) ?
C5 H5A . 0.9300 ?
C6 H6A . 0.9300 ?
C7 C14 . 1.344(4) ?
C7 N2 . 1.419(3) ?
C7 C8 . 1.491(4) ?
C8 C9 . 1.387(4) ?
C8 C13 . 1.391(4) ?
C9 C10 . 1.379(4) ?
C9 H9A . 0.9300 ?
C10 C11 . 1.397(4) ?
C10 H10A . 0.9300 ?
C11 N3 . 1.381(3) ?
C11 C12 . 1.406(4) ?
C12 C13 . 1.378(4) ?
C12 H12A . 0.9300 ?
C13 H13A . 0.9300 ?
C14 Cl2 . 1.713(3) ?
C14 Cl1 . 1.715(3) ?
C15 N3 . 1.436(4) ?
C15 H15A . 0.9600 ?
C15 H15B . 0.9600 ?
C15 H15C . 0.9600 ?
C16 N3 . 1.438(4) ?
C16 H16A . 0.9600 ?
C16 H16B . 0.9600 ?
C16 H16C . 0.9600 ?
N1 N2 . 1.255(3) ?

loop_
_geom_hbond_atom_site_label_D
_geom_hbond_atom_site_label_H
_geom_hbond_atom_site_label_A
_geom_hbond_site_symmetry_A
_geom_hbond_distance_DH
_geom_hbond_distance_HA
_geom_hbond_distance_DA
_geom_hbond_angle_DHA
_geom_hbond_publ_flag
C14 Cl1 Cg1 1_455 1.715(3) 3.9321(15) 3.882(3) 75.68(9) yes

loop_
_geom_torsion_atom_site_label_1
_geom_torsion_atom_site_label_2
_geom_torsion_atom_site_label_3
_geom_torsion_atom_site_label_4
_geom_torsion_site_symmetry_1
_geom_torsion_site_symmetry_2
_geom_torsion_site_symmetry_3
_geom_torsion_site_symmetry_4
_geom_torsion
_geom_torsion_publ_flag
C6 C1 C2 C3 . . . . 2.2(4) ?
N1 C1 C2 C3 . . . . -177.5(2) ?
C1 C2 C3 C4 . . . . -0.6(4) ?
C2 C3 C4 F1 . . . . 179.3(3) ?
C2 C3 C4 C5 . . . . -0.7(5) ?
F1 C4 C5 C6 . . . . -179.6(3) ?
C3 C4 C5 C6 . . . . 0.4(6) ?
C4 C5 C6 C1 . . . . 1.2(5) ?
C2 C1 C6 C5 . . . . -2.5(5) ?
N1 C1 C6 C5 . . . . 177.1(3) ?
C14 C7 C8 C9 . . . . 63.2(4) ?
N2 C7 C8 C9 . . . . -119.4(3) ?
C14 C7 C8 C13 . . . . -117.3(3) ?
N2 C7 C8 C13 . . . . 60.1(3) ?
C13 C8 C9 C10 . . . . -0.4(4) ?
C7 C8 C9 C10 . . . . 179.1(3) ?
C8 C9 C10 C11 . . . . 0.0(4) ?
C9 C10 C11 N3 . . . . -179.1(3) ?
C9 C10 C11 C12 . . . . 0.9(4) ?
N3 C11 C12 C13 . . . . 178.6(3) ?
C10 C11 C12 C13 . . . . -1.4(4) ?
C11 C12 C13 C8 . . . . 1.1(4) ?
C9 C8 C13 C12 . . . . -0.1(4) ?
C7 C8 C13 C12 . . . . -179.7(3) ?
N2 C7 C14 Cl2 . . . . -177.0(2) ?
C8 C7 C14 Cl2 . . . . 0.6(4) ?
N2 C7 C14 Cl1 . . . . 2.1(3) ?
C8 C7 C14 Cl1 . . . . 179.6(2) ?
C2 C1 N1 N2 . . . . -179.9(2) ?
C6 C1 N1 N2 . . . . 0.4(4) ?
C1 N1 N2 C7 . . . . -178.6(2) ?
C14 C7 N2 N1 . . . . -172.0(2) ?
C8 C7 N2 N1 . . . . 10.4(3) ?
C10 C11 N3 C15 . . . . 13.1(4) ?
C12 C11 N3 C15 . . . . -166.9(3) ?
C10 C11 N3 C16 . . . . -170.4(3) ?
C12 C11 N3 C16 . . . . 9.6(4) ?

_cod_database_fobs_code 2243386
